data_7021068
loop_
_publ_author_name
'Comba, Peter'
'Emmerling, Franziska'
'Jakob, Maik'
'Kraus, Werner'
'Kubeil, Manja'
'Morgen, Michael'
'Pietzsch, Jens'
'Stephan, Holger'

_publ_section_title
;
 Copper(ii) chemistry of the functionalized macrocycle cyclam
 tetrapropionic acid.
;
_journal_issue 17
_journal_name_full 'Dalton transactions (Cambridge, England : 2003)'
_journal_page_first 6142
_journal_page_last 6148
_journal_paper_doi 10.1039/c2dt32356g
_journal_volume 42
_journal_year 2013
_chemical_formula_moiety 'C22 H40 N4 O8, 5(H2 O)'
_chemical_formula_sum 'C22 H50 N4 O13'
_chemical_formula_weight 578.66
_chemical_name_systematic
;
?
;
_space_group_IT_number 2
_symmetry_cell_setting triclinic
_symmetry_space_group_name_Hall '-P 1'
_symmetry_space_group_name_H-M 'P -1'
_atom_sites_solution_hydrogens geom
_atom_sites_solution_primary direct
_atom_sites_solution_secondary difmap
_audit_creation_method SHELXL-97
_cell_angle_alpha 106.960(14)
_cell_angle_beta 105.082(13)
_cell_angle_gamma 100.538(14)
_cell_formula_units_Z 1
_cell_length_a 7.833(10)
_cell_length_b 9.223(12)
_cell_length_c 11.953(16)
_cell_measurement_reflns_used 156
_cell_measurement_temperature 293(2)
_cell_measurement_theta_max 27
_cell_measurement_theta_min 4
_cell_volume 765.6(17)
_computing_cell_refinement 'SAINT (Bruker, 2001)'
_computing_data_collection 'SMART (Bruker, 2001)'
_computing_data_reduction SAINT
_computing_molecular_graphics 'SHELXTL (Bruker, 2001), ORTEPIII (Burnett & Johnson, 1996)'
_computing_publication_material 'SHELXTL (Sheldrick, 2008)'
_computing_structure_refinement 'SHELXL-97 (Sheldrick, 2008)'
_computing_structure_solution 'SHELXS-97 (Sheldrick, 2008)'
_diffrn_ambient_temperature 293(2)
_diffrn_measured_fraction_theta_full 0.983
_diffrn_measured_fraction_theta_max 0.983
_diffrn_measurement_device_type 'Bruker APEX CCD area-detector'
_diffrn_radiation_monochromator graphite
_diffrn_radiation_source 'fine-focus sealed tube'
_diffrn_radiation_type MoK\a
_diffrn_radiation_wavelength 0.71073
_diffrn_reflns_av_R_equivalents 0.1255
_diffrn_reflns_av_sigmaI/netI 0.8055
_diffrn_reflns_limit_h_max 9
_diffrn_reflns_limit_h_min -10
_diffrn_reflns_limit_k_max 9
_diffrn_reflns_limit_k_min -12
_diffrn_reflns_limit_l_max 11
_diffrn_reflns_limit_l_min -15
_diffrn_reflns_number 4091
_diffrn_reflns_theta_full 27.77
_diffrn_reflns_theta_max 27.77
_diffrn_reflns_theta_min 1.89
_exptl_absorpt_coefficient_mu 0.103
_exptl_absorpt_correction_T_max .98
_exptl_absorpt_correction_T_min .976
_exptl_absorpt_correction_type multi-scan
_exptl_absorpt_process_details 'SADABS (Bruker. 2005)'
_exptl_crystal_colour colourless
_exptl_crystal_density_diffrn 1.255
_exptl_crystal_density_method 'not measured'
_exptl_crystal_description block
_exptl_crystal_F_000 314
_exptl_crystal_size_max 0.24
_exptl_crystal_size_mid 0.2
_exptl_crystal_size_min 0.18
_refine_diff_density_max 0.234
_refine_diff_density_min -0.213
_refine_diff_density_rms 0.055
_refine_ls_extinction_coef 0.045(8)
_refine_ls_extinction_expression Fc^*^=kFc[1+0.001xFc^2^\l^3^/sin(2\q)]^-1/4^
_refine_ls_extinction_method SHELXL
_refine_ls_goodness_of_fit_ref 0.712
_refine_ls_hydrogen_treatment mixed
_refine_ls_matrix_type full
_refine_ls_number_parameters 202
_refine_ls_number_reflns 3301
_refine_ls_number_restraints 9
_refine_ls_restrained_S_all 0.711
_refine_ls_R_factor_all 0.4343
_refine_ls_R_factor_gt 0.0849
_refine_ls_shift/su_max 0.088
_refine_ls_shift/su_mean 0.005
_refine_ls_structure_factor_coef Fsqd
_refine_ls_weighting_details 'calc w=1/[\s^2^(Fo^2^)+(0.0959P)^2^+0.0000P] where P=(Fo^2^+2Fc^2^)/3'
_refine_ls_weighting_scheme calc
_refine_ls_wR_factor_gt 0.1808
_refine_ls_wR_factor_ref 0.2809
_reflns_number_gt 1517
_reflns_number_total 3301
_reflns_threshold_expression >2sigma(I)
_cod_data_source_file c2dt32356g.txt
_cod_data_source_block ro12
_cod_original_sg_symbol_Hall '-P 1 '
_cod_original_sg_symbol_H-M 'P-1 '
_cod_original_formula_sum ' C22 H50 N4 O13 '
_cod_database_code 7021068

loop_
_symmetry_equiv_pos_as_xyz
'x, y, z'
'-x, -y, -z'

loop_
_atom_site_label
_atom_site_type_symbol
_atom_site_fract_x
_atom_site_fract_y
_atom_site_fract_z
_atom_site_U_iso_or_equiv
_atom_site_adp_type
_atom_site_occupancy
_atom_site_symmetry_multiplicity
_atom_site_calc_flag
_atom_site_refinement_flags
O1 O 0.0823(8) 0.4646(7) 0.3073(6) 0.078(2) Uani 1 1 d .
H1 H 0.0114 0.5199 0.3076 0.118 Uiso 1 1 calc R
O2 O -0.0254(8) 0.3612(7) 0.4338(6) 0.084(2) Uani 1 1 d .
O3 O 0.7267(11) 0.1868(8) 0.9541(7) 0.109(3) Uani 1 1 d .
H3 H 0.7444 0.1073 0.9671 0.163 Uiso 1 1 calc R
O4 O 0.4420(10) 0.0841(6) 0.9426(6) 0.088(2) Uani 1 1 d .
N1 N 0.3480(9) 0.2509(7) 0.3102(6) 0.0407(19) Uani 1 1 d .
N2 N 0.5775(8) 0.4484(7) 0.7197(6) 0.0423(19) Uani 1 1 d .
C1 C 0.0193(12) 0.3448(11) 0.3358(10) 0.061(3) Uani 1 1 d .
C2 C 0.0063(12) 0.1831(10) 0.2532(8) 0.069(3) Uani 1 1 d .
H2A H -0.1066 0.1461 0.1829 0.083 Uiso 1 1 calc R
H2B H -0.0011 0.1119 0.2987 0.083 Uiso 1 1 calc R
C3 C 0.1697(13) 0.1754(9) 0.2047(8) 0.070(3) Uani 1 1 d .
H3A H 0.1617 0.0661 0.1619 0.085 Uiso 1 1 calc R
H3B H 0.1647 0.2297 0.1460 0.085 Uiso 1 1 calc R
C4 C 0.5086(11) 0.2929(8) 0.2689(7) 0.047(2) Uani 1 1 d .
H4A H 0.5158 0.1984 0.2098 0.057 Uiso 1 1 calc R
H4B H 0.6209 0.3318 0.3399 0.057 Uiso 1 1 calc R
C6 C 0.3831(12) 0.1455(8) 0.3818(7) 0.057(3) Uani 1 1 d .
H6A H 0.4327 0.0664 0.3384 0.069 Uiso 1 1 calc R
H6B H 0.2667 0.0909 0.3843 0.069 Uiso 1 1 calc R
C7 C 0.5159(11) 0.2308(9) 0.5148(7) 0.056(3) Uani 1 1 d .
H7A H 0.5405 0.1536 0.5526 0.067 Uiso 1 1 calc R
H7B H 0.6317 0.2883 0.5135 0.067 Uiso 1 1 calc R
C8 C 0.4374(10) 0.3458(9) 0.5930(7) 0.046(2) Uani 1 1 d .
H8A H 0.3963 0.4131 0.5490 0.055 Uiso 1 1 calc R
H8B H 0.3312 0.2865 0.6039 0.055 Uiso 1 1 calc R
C5 C 0.4960(11) 0.4218(9) 0.2071(7) 0.054(3) Uani 1 1 d .
H5A H 0.6169 0.4696 0.2068 0.065 Uiso 1 1 calc R
H5B H 0.4140 0.3725 0.1218 0.065 Uiso 1 1 calc R
C9 C 0.6426(11) 0.3575(9) 0.8027(7) 0.058(3) Uani 1 1 d .
H9A H 0.7342 0.4315 0.8798 0.069 Uiso 1 1 calc R
H9B H 0.7019 0.2847 0.7623 0.069 Uiso 1 1 calc R
C10 C 0.4867(12) 0.2630(9) 0.8330(8) 0.072(3) Uani 1 1 d .
H10A H 0.3940 0.1891 0.7563 0.086 Uiso 1 1 calc R
H10B H 0.4285 0.3353 0.8752 0.086 Uiso 1 1 calc R
C11 C 0.5602(16) 0.1708(11) 0.9161(9) 0.065(3) Uani 1 1 d .
O5 O -0.0253(9) 0.7522(11) 0.3184(9) 0.187(4) Uani 1 1 d D
H11 H 0.024(7) 0.779(10) 0.270(4) 0.281 Uiso 1 1 d D
H12 H 0.053(7) 0.785(15) 0.391(3) 0.281 Uiso 1 1 d D
O6 O 0.0842(12) 0.2817(10) -0.0718(8) 0.208(5) Uani 1 1 d D
H13 H 0.038(5) 0.307(7) -0.014(3) 0.312 Uiso 1 1 d D
H14 H 0.113(14) 0.361(5) -0.093(7) 0.312 Uiso 1 1 d D
O7 O 0.1129(18) -0.0327(15) 0.5305(14) 0.137(6) Uani 0.50 1 d PD
H15 H 0.223(3) -0.031(8) 0.535(9) 0.205 Uiso 0.50 1 d PD
H16 H 0.064(11) -0.111(10) 0.547(13) 0.205 Uiso 0.50 1 d PD

loop_
_atom_site_aniso_label
_atom_site_aniso_U_11
_atom_site_aniso_U_22
_atom_site_aniso_U_33
_atom_site_aniso_U_23
_atom_site_aniso_U_13
_atom_site_aniso_U_12
O1 0.093(5) 0.077(5) 0.104(5) 0.058(4) 0.048(4) 0.050(4)
O2 0.067(5) 0.111(5) 0.101(5) 0.064(4) 0.044(4) 0.021(4)
O3 0.141(7) 0.099(5) 0.112(6) 0.087(5) 0.032(6) 0.028(5)
O4 0.123(6) 0.060(4) 0.080(5) 0.041(3) 0.040(4) -0.010(4)
N1 0.043(5) 0.047(4) 0.042(4) 0.031(3) 0.012(4) 0.012(3)
N2 0.056(5) 0.030(4) 0.045(4) 0.017(3) 0.016(4) 0.016(4)
C1 0.034(6) 0.061(7) 0.096(9) 0.043(7) 0.010(6) 0.024(5)
C2 0.043(7) 0.071(7) 0.088(8) 0.040(6) 0.013(6) 0.000(5)
C3 0.070(8) 0.062(6) 0.070(7) 0.037(5) 0.005(6) 0.002(5)
C4 0.053(6) 0.046(6) 0.051(6) 0.024(4) 0.017(5) 0.021(5)
C6 0.086(7) 0.042(6) 0.049(6) 0.020(5) 0.029(6) 0.014(5)
C7 0.071(7) 0.042(5) 0.056(6) 0.029(5) 0.019(6) 0.002(5)
C8 0.040(6) 0.049(5) 0.053(6) 0.027(5) 0.016(5) 0.010(5)
C5 0.062(7) 0.056(6) 0.068(6) 0.039(5) 0.036(5) 0.023(5)
C9 0.070(7) 0.059(6) 0.054(6) 0.025(5) 0.032(5) 0.018(5)
C10 0.104(8) 0.050(6) 0.085(7) 0.046(5) 0.048(6) 0.018(5)
C11 0.081(9) 0.063(7) 0.061(7) 0.030(6) 0.026(7) 0.022(7)
O5 0.122(7) 0.241(9) 0.361(12) 0.236(9) 0.151(8) 0.119(7)
O6 0.130(8) 0.256(10) 0.173(9) 0.129(8) -0.027(7) -0.070(7)
O7 0.212(18) 0.091(11) 0.169(14) 0.063(10) 0.147(14) 0.036(11)

loop_
_atom_type_symbol
_atom_type_description
_atom_type_scat_dispersion_real
_atom_type_scat_dispersion_imag
_atom_type_scat_source
C C 0.0033 0.0016 'International Tables Vol C Tables 4.2.6.8 and 6.1.1.4'
H H 0.0000 0.0000 'International Tables Vol C Tables 4.2.6.8 and 6.1.1.4'
N N 0.0061 0.0033 'International Tables Vol C Tables 4.2.6.8 and 6.1.1.4'
O O 0.0106 0.0060 'International Tables Vol C Tables 4.2.6.8 and 6.1.1.4'

loop_
_geom_angle_atom_site_label_1
_geom_angle_atom_site_label_2
_geom_angle_atom_site_label_3
_geom_angle
_geom_angle_site_symmetry_1
_geom_angle_site_symmetry_3
C1 O1 H1 109.5 . .
C11 O3 H3 109.5 . .
C6 N1 C4 109.2(6) . .
C6 N1 C3 110.6(6) . .
C4 N1 C3 112.8(6) . .
C8 N2 C9 114.5(6) . .
C8 N2 C5 112.1(6) . 2_666
C9 N2 C5 107.9(6) . 2_666
O2 C1 O1 122.3(9) . .
O2 C1 C2 119.4(9) . .
O1 C1 C2 118.2(10) . .
C1 C2 C3 114.0(7) . .
C1 C2 H2A 108.8 . .
C3 C2 H2A 108.8 . .
C1 C2 H2B 108.8 . .
C3 C2 H2B 108.8 . .
H2A C2 H2B 107.7 . .
N1 C3 C2 110.1(7) . .
N1 C3 H3A 109.6 . .
C2 C3 H3A 109.6 . .
N1 C3 H3B 109.6 . .
C2 C3 H3B 109.6 . .
H3A C3 H3B 108.1 . .
N1 C4 C5 112.9(6) . .
N1 C4 H4A 109.0 . .
C5 C4 H4A 109.0 . .
N1 C4 H4B 109.0 . .
C5 C4 H4B 109.0 . .
H4A C4 H4B 107.8 . .
N1 C6 C7 114.3(6) . .
N1 C6 H6A 108.7 . .
C7 C6 H6A 108.7 . .
N1 C6 H6B 108.7 . .
C7 C6 H6B 108.7 . .
H6A C6 H6B 107.6 . .
C8 C7 C6 111.7(7) . .
C8 C7 H7A 109.3 . .
C6 C7 H7A 109.3 . .
C8 C7 H7B 109.3 . .
C6 C7 H7B 109.3 . .
H7A C7 H7B 108.0 . .
N2 C8 C7 112.4(6) . .
N2 C8 H8A 109.1 . .
C7 C8 H8A 109.1 . .
N2 C8 H8B 109.1 . .
C7 C8 H8B 109.1 . .
H8A C8 H8B 107.8 . .
N2 C5 C4 110.2(6) 2_666 .
N2 C5 H5A 109.6 2_666 .
C4 C5 H5A 109.6 . .
N2 C5 H5B 109.6 2_666 .
C4 C5 H5B 109.6 . .
H5A C5 H5B 108.1 . .
N2 C9 C10 114.2(7) . .
N2 C9 H9A 108.7 . .
C10 C9 H9A 108.7 . .
N2 C9 H9B 108.7 . .
C10 C9 H9B 108.7 . .
H9A C9 H9B 107.6 . .
C9 C10 C11 112.0(8) . .
C9 C10 H10A 109.2 . .
C11 C10 H10A 109.2 . .
C9 C10 H10B 109.2 . .
C11 C10 H10B 109.2 . .
H10A C10 H10B 107.9 . .
O3 C11 O4 123.8(10) . .
O3 C11 C10 119.1(10) . .
O4 C11 C10 117.1(10) . .
H11 O5 H12 109.9(18) . .
H13 O6 H14 109.1(18) . .
H15 O7 H16 109.5(18) . .

loop_
_geom_bond_atom_site_label_1
_geom_bond_atom_site_label_2
_geom_bond_distance
_geom_bond_site_symmetry_2
O1 C1 1.299(10) .
O1 H1 0.8200 .
O2 C1 1.283(10) .
O3 C11 1.229(11) .
O3 H3 0.8200 .
O4 C11 1.275(11) .
N1 C6 1.488(8) .
N1 C4 1.495(9) .
N1 C3 1.497(9) .
N2 C8 1.520(8) .
N2 C9 1.525(9) .
N2 C5 1.560(9) 2_666
C1 C2 1.498(11) .
C2 C3 1.541(11) .
C2 H2A 0.9700 .
C2 H2B 0.9700 .
C3 H3A 0.9700 .
C3 H3B 0.9700 .
C4 C5 1.577(9) .
C4 H4A 0.9700 .
C4 H4B 0.9700 .
C6 C7 1.529(9) .
C6 H6A 0.9700 .
C6 H6B 0.9700 .
C7 C8 1.528(10) .
C7 H7A 0.9700 .
C7 H7B 0.9700 .
C8 H8A 0.9700 .
C8 H8B 0.9700 .
C5 N2 1.560(9) 2_666
C5 H5A 0.9700 .
C5 H5B 0.9700 .
C9 C10 1.552(10) .
C9 H9A 0.9700 .
C9 H9B 0.9700 .
C10 C11 1.554(12) .
C10 H10A 0.9700 .
C10 H10B 0.9700 .
O5 H11 0.847(10) .
O5 H12 0.849(10) .
O6 H13 0.850(10) .
O6 H14 0.852(10) .
O7 H15 0.849(10) .
O7 H16 0.850(11) .

loop_
_geom_torsion_atom_site_label_1
_geom_torsion_atom_site_label_2
_geom_torsion_atom_site_label_3
_geom_torsion_atom_site_label_4
_geom_torsion
_geom_torsion_site_symmetry_1
_geom_torsion_site_symmetry_4
O2 C1 C2 C3 -138.4(8) . .
O1 C1 C2 C3 39.2(11) . .
C6 N1 C3 C2 75.2(8) . .
C4 N1 C3 C2 -162.2(6) . .
C1 C2 C3 N1 51.2(10) . .
C6 N1 C4 C5 -172.6(6) . .
C3 N1 C4 C5 64.1(8) . .
C4 N1 C6 C7 77.4(8) . .
C3 N1 C6 C7 -157.9(7) . .
N1 C6 C7 C8 64.2(9) . .
C9 N2 C8 C7 -63.3(8) . .
C5 N2 C8 C7 173.5(6) 2_666 .
C6 C7 C8 N2 -171.9(6) . .
N1 C4 C5 N2 40.7(8) . 2_666
C8 N2 C9 C10 -60.4(8) . .
C5 N2 C9 C10 65.1(8) 2_666 .
N2 C9 C10 C11 179.1(7) . .
C9 C10 C11 O3 3.9(13) . .
C9 C10 C11 O4 -177.3(8) . .
